data_4130795
loop_
_publ_author_name
'Schultz, Jason W.'
'Fuchigami, Kei'
'Zheng, Bo'
'Rath, Nigam P.'
'Mirica, Liviu M.'

_publ_section_title
;
 Isolated Organometallic Nickel(III) and Nickel(IV) Complexes Relevant to
 Carbon-Carbon Bond Formation Reactions.
;
_journal_issue 39
_journal_name_full 'Journal of the American Chemical Society'
_journal_page_first 12928
_journal_page_last 12934
_journal_paper_doi 10.1021/jacs.6b06862
_journal_volume 138
_journal_year 2016
_chemical_formula_moiety 'C26 H32 N4 Ni, C4 H8 O'
_chemical_formula_sum 'C30 H40 N4 Ni O'
_chemical_formula_weight 531.37
_space_group_crystal_system monoclinic
_space_group_IT_number 7
_space_group_name_Hall 'P -2yac'
_space_group_name_H-M_alt 'P 1 n 1'
_atom_sites_solution_hydrogens geom
_atom_sites_solution_primary direct
_atom_sites_solution_secondary difmap
_audit_creation_method SHELXL-2014/7
_cell_angle_alpha 90
_cell_angle_beta 90.026(5)
_cell_angle_gamma 90
_cell_formula_units_Z 4
_cell_length_a 11.5021(9)
_cell_length_b 17.8327(13)
_cell_length_c 12.9451(11)
_cell_measurement_reflns_used 9590
_cell_measurement_temperature 100(2)
_cell_measurement_theta_max 30.50
_cell_measurement_theta_min 2.63
_cell_volume 2655.2(4)
_computing_cell_refinement 'Bruker SAINT'
_computing_data_collection 'Bruker APEX2'
_computing_data_reduction 'Bruker SAINT'
_computing_molecular_graphics 'Bruker SHELXTL'
_computing_publication_material 'Bruker SHELXTL'
_computing_structure_refinement 'SHELXL-2014/7 (Sheldrick, 2014)'
_computing_structure_solution 'SHELXT-2013 (Sheldrick, 2008)'
_diffrn_ambient_temperature 100(2)
_diffrn_measured_fraction_theta_full 0.995
_diffrn_measured_fraction_theta_max 0.969
_diffrn_measurement_device_type 'Bruker APEX-II CCD'
_diffrn_measurement_method '\f and \w scans'
_diffrn_radiation_type MoK\a
_diffrn_radiation_wavelength 0.71073
_diffrn_reflns_av_unetI/netI 0.0757
_diffrn_reflns_Laue_measured_fraction_full 0.995
_diffrn_reflns_Laue_measured_fraction_max 0.969
_diffrn_reflns_limit_h_max 16
_diffrn_reflns_limit_h_min -16
_diffrn_reflns_limit_k_max 25
_diffrn_reflns_limit_k_min -25
_diffrn_reflns_limit_l_max 18
_diffrn_reflns_limit_l_min -18
_diffrn_reflns_number 29108
_diffrn_reflns_point_group_measured_fraction_full 0.968
_diffrn_reflns_point_group_measured_fraction_max 0.903
_diffrn_reflns_theta_full 25.242
_diffrn_reflns_theta_max 30.624
_diffrn_reflns_theta_min 1.142
_exptl_absorpt_coefficient_mu 0.761
_exptl_absorpt_correction_T_max 0.746070
_exptl_absorpt_correction_T_min 0.621766
_exptl_absorpt_correction_type multi-scan
_exptl_absorpt_process_details 'twinabs v2012/1'
_exptl_crystal_colour yellow
_exptl_crystal_density_diffrn 1.329
_exptl_crystal_density_method 'not measured'
_exptl_crystal_description block
_exptl_crystal_F_000 1136
_exptl_crystal_size_max 0.589
_exptl_crystal_size_mid 0.566
_exptl_crystal_size_min 0.232
_refine_diff_density_max 1.273
_refine_diff_density_min -1.586
_refine_diff_density_rms 0.119
_refine_ls_abs_structure_details
; 
 Flack x determined using 3484 quotients [(I+)-(I-)]/[(I+)+(I-)] 
 (Parsons, Flack and Wagner, Acta Cryst. B69 (2013) 249-259). 
;
_refine_ls_abs_structure_Flack -0.010(16)
_refine_ls_extinction_method none
_refine_ls_goodness_of_fit_ref 1.041
_refine_ls_hydrogen_treatment constr
_refine_ls_matrix_type full
_refine_ls_number_parameters 658
_refine_ls_number_reflns 29108
_refine_ls_number_restraints 2
_refine_ls_restrained_S_all 1.041
_refine_ls_R_factor_all 0.0587
_refine_ls_R_factor_gt 0.0508
_refine_ls_shift/su_max 0.001
_refine_ls_shift/su_mean 0.000
_refine_ls_structure_factor_coef Fsqd
_refine_ls_weighting_details 'w=1/[\s^2^(Fo^2^)+(0.0458P)^2^+5.0651P] where P=(Fo^2^+2Fc^2^)/3'
_refine_ls_weighting_scheme calc
_refine_ls_wR_factor_gt 0.1253
_refine_ls_wR_factor_ref 0.1316
_reflns_Friedel_coverage 0.860
_reflns_Friedel_fraction_full 0.940
_reflns_Friedel_fraction_max 0.836
_reflns_number_gt 26486
_reflns_number_total 29108
_reflns_threshold_expression 'I > 2\s(I)'
_cod_data_source_file ja6b06862_si_002.cif
_cod_data_source_block l19415t5_(MeN4)Ni(cycloneophyl)
_cod_original_sg_symbol_H-M 'P n'
_cod_database_code 4130795
_shelx_shelxl_version_number 2014/7
_shelx_space_group_comment
; 
The symmetry employed for this shelxl refinement is uniquely defined 
by the following loop, which should always be used as a source of 
symmetry information in preference to the above space-group names. 
They are only intended as comments. 
;
_shelx_estimated_absorpt_t_min 0.663
_shelx_estimated_absorpt_t_max 0.843

loop_
_space_group_symop_operation_xyz
'x, y, z'
'x+1/2, -y, z+1/2'

loop_
_atom_site_label
_atom_site_type_symbol
_atom_site_fract_x
_atom_site_fract_y
_atom_site_fract_z
_atom_site_U_iso_or_equiv
_atom_site_adp_type
_atom_site_occupancy
_atom_site_site_symmetry_order
_atom_site_calc_flag
_atom_site_refinement_flags_posn
_atom_site_refinement_flags_adp
Ni1 Ni 0.24281(7) 0.39342(6) 0.22979(7) 0.0149(2) Uani 1 1 d . .
N1 N 0.3068(6) 0.4631(4) 0.1302(6) 0.0143(15) Uani 1 1 d . .
N2 N 0.3790(6) 0.4234(4) 0.3161(5) 0.0125(15) Uani 1 1 d . .
N3 N 0.5083(6) 0.3292(4) 0.1293(6) 0.0208(17) Uani 1 1 d . .
N4 N 0.2243(8) 0.5831(4) 0.3131(6) 0.0243(18) Uani 1 1 d . .
C1 C 0.1704(7) 0.3282(5) 0.3239(7) 0.0139(18) Uani 1 1 d . .
C2 C 0.2168(8) 0.3053(5) 0.4206(6) 0.0197(18) Uani 1 1 d . .
H2 H 0.2917 0.3222 0.4410 0.024 Uiso 1 1 calc R U
C3 C 0.1546(8) 0.2588(5) 0.4852(8) 0.025(2) Uani 1 1 d . .
H3 H 0.1864 0.2441 0.5499 0.030 Uiso 1 1 calc R U
C4 C 0.0451(8) 0.2333(6) 0.4558(8) 0.025(2) Uani 1 1 d . .
H4A H 0.0025 0.2009 0.5001 0.030 Uiso 1 1 calc R U
C5 C -0.0020(8) 0.2551(5) 0.3614(7) 0.021(2) Uani 1 1 d . .
H5 H -0.0775 0.2386 0.3425 0.025 Uiso 1 1 calc R U
C6 C 0.0600(7) 0.3004(5) 0.2955(7) 0.0174(19) Uani 1 1 d . .
C7 C 0.0141(8) 0.3292(6) 0.1926(8) 0.019(2) Uani 1 1 d . .
C8 C 0.1187(8) 0.3604(6) 0.1373(6) 0.022(2) Uani 1 1 d . .
H8A H 0.0937 0.4035 0.0944 0.027 Uiso 1 1 calc R U
H8B H 0.1499 0.3215 0.0904 0.027 Uiso 1 1 calc R U
C9 C -0.0743(7) 0.3923(6) 0.2120(7) 0.029(2) Uani 1 1 d . .
H9A H -0.1367 0.3736 0.2567 0.043 Uiso 1 1 calc R U
H9B H -0.1073 0.4087 0.1460 0.043 Uiso 1 1 calc R U
H9C H -0.0354 0.4346 0.2456 0.043 Uiso 1 1 calc R U
C10 C -0.0459(9) 0.2672(6) 0.1284(7) 0.032(3) Uani 1 1 d . .
H10A H 0.0073 0.2247 0.1201 0.049 Uiso 1 1 calc R U
H10B H -0.0667 0.2871 0.0603 0.049 Uiso 1 1 calc R U
H10C H -0.1164 0.2505 0.1642 0.049 Uiso 1 1 calc R U
C11 C 0.2799(7) 0.5380(5) 0.1344(7) 0.0172(19) Uani 1 1 d . .
C12 C 0.3340(8) 0.5894(5) 0.0728(7) 0.0201(19) Uani 1 1 d . .
H12 H 0.3126 0.6408 0.0761 0.024 Uiso 1 1 calc R U
C13 C 0.4194(8) 0.5664(6) 0.0059(7) 0.023(2) Uani 1 1 d . .
H13 H 0.4593 0.6015 -0.0363 0.028 Uiso 1 1 calc R U
C14 C 0.4462(8) 0.4909(6) 0.0014(7) 0.024(2) Uani 1 1 d . .
H14 H 0.5040 0.4736 -0.0452 0.029 Uiso 1 1 calc R U
C15 C 0.3893(7) 0.4407(5) 0.0642(6) 0.0137(17) Uani 1 1 d . .
C16 C 0.4147(7) 0.3576(5) 0.0622(6) 0.0184(19) Uani 1 1 d . .
H16A H 0.3422 0.3308 0.0808 0.022 Uiso 1 1 calc R U
H16B H 0.4338 0.3436 -0.0099 0.022 Uiso 1 1 calc R U
C17 C 0.4844(6) 0.3209(5) 0.2380(7) 0.0184(17) Uani 1 1 d . .
H17A H 0.5428 0.2861 0.2672 0.022 Uiso 1 1 calc R U
H17B H 0.4075 0.2966 0.2451 0.022 Uiso 1 1 calc R U
C18 C 0.4839(7) 0.3915(5) 0.3046(7) 0.0161(18) Uani 1 1 d . .
C19 C 0.5846(7) 0.4188(5) 0.3509(7) 0.0207(19) Uani 1 1 d . .
H19 H 0.6567 0.3939 0.3410 0.025 Uiso 1 1 calc R U
C20 C 0.5790(8) 0.4832(6) 0.4121(7) 0.023(2) Uani 1 1 d . .
H20 H 0.6463 0.5031 0.4445 0.028 Uiso 1 1 calc R U
C21 C 0.4709(8) 0.5169(5) 0.4236(7) 0.023(2) Uani 1 1 d . .
H21 H 0.4636 0.5610 0.4642 0.027 Uiso 1 1 calc R U
C22 C 0.3735(8) 0.4865(5) 0.3760(7) 0.0200(19) Uani 1 1 d . .
C23 C 0.2556(8) 0.5240(5) 0.3845(7) 0.0199(19) Uani 1 1 d . .
H23A H 0.1960 0.4842 0.3785 0.024 Uiso 1 1 calc R U
H23B H 0.2494 0.5448 0.4552 0.024 Uiso 1 1 calc R U
C24 C 0.1883(7) 0.5612(6) 0.2079(7) 0.025(2) Uani 1 1 d . .
H24A H 0.1460 0.6040 0.1770 0.030 Uiso 1 1 calc R U
H24B H 0.1323 0.5193 0.2143 0.030 Uiso 1 1 calc R U
C25 C 0.6230(8) 0.3598(6) 0.1080(7) 0.026(2) Uani 1 1 d . .
H25A H 0.6420 0.3520 0.0349 0.039 Uiso 1 1 calc R U
H25B H 0.6808 0.3343 0.1512 0.039 Uiso 1 1 calc R U
H25C H 0.6235 0.4136 0.1234 0.039 Uiso 1 1 calc R U
C26 C 0.3040(8) 0.6470(6) 0.3146(8) 0.030(2) Uani 1 1 d . .
H26A H 0.3138 0.6646 0.3858 0.045 Uiso 1 1 calc R U
H26B H 0.2721 0.6876 0.2722 0.045 Uiso 1 1 calc R U
H26C H 0.3796 0.6317 0.2868 0.045 Uiso 1 1 calc R U
Ni1A Ni 0.22333(7) 0.91131(5) 0.24954(6) 0.0141(2) Uani 1 1 d . .
N1A N 0.2910(6) 0.9825(4) 0.3496(5) 0.0136(15) Uani 1 1 d . .
N2A N 0.3658(6) 0.9302(4) 0.1731(5) 0.0123(14) Uani 1 1 d . .
N3A N 0.4737(6) 0.8362(4) 0.3746(6) 0.0177(16) Uani 1 1 d . .
N4A N 0.2318(7) 1.0974(4) 0.1539(6) 0.0197(16) Uani 1 1 d . .
C1A C 0.1579(8) 0.8376(5) 0.1603(7) 0.0164(19) Uani 1 1 d . .
C2A C 0.2004(7) 0.8133(5) 0.0661(6) 0.0179(19) Uani 1 1 d . .
H2A H 0.2701 0.8349 0.0404 0.021 Uiso 1 1 calc R U
C3A C 0.1447(8) 0.7580(5) 0.0073(7) 0.021(2) Uani 1 1 d . .
H3AA H 0.1761 0.7440 -0.0578 0.025 Uiso 1 1 calc R U
C4A C 0.0450(8) 0.7237(6) 0.0424(8) 0.025(2) Uani 1 1 d . .
H4AA H 0.0081 0.6856 0.0030 0.031 Uiso 1 1 calc R U
C5A C 0.0002(7) 0.7462(5) 0.1361(7) 0.0201(19) Uani 1 1 d . .
H5A H -0.0694 0.7240 0.1611 0.024 Uiso 1 1 calc R U
C6A C 0.0562(7) 0.8015(5) 0.1950(6) 0.0141(18) Uani 1 1 d . .
C7A C 0.0160(8) 0.8260(6) 0.2991(8) 0.020(2) Uani 1 1 d . .
C8A C 0.0812(8) 0.9004(5) 0.3232(6) 0.0193(19) Uani 1 1 d . .
H8AA H 0.0977 0.9025 0.3982 0.023 Uiso 1 1 calc R U
H8AB H 0.0297 0.9431 0.3061 0.023 Uiso 1 1 calc R U
C9A C -0.1143(8) 0.8345(7) 0.3047(8) 0.040(3) Uani 1 1 d . .
H9AA H -0.1511 0.7854 0.2948 0.060 Uiso 1 1 calc R U
H9AB H -0.1405 0.8689 0.2505 0.060 Uiso 1 1 calc R U
H9AC H -0.1360 0.8545 0.3725 0.060 Uiso 1 1 calc R U
C10A C 0.0564(10) 0.7658(6) 0.3798(6) 0.037(3) Uani 1 1 d . .
H10D H 0.1414 0.7668 0.3854 0.055 Uiso 1 1 calc R U
H10E H 0.0312 0.7160 0.3571 0.055 Uiso 1 1 calc R U
H10F H 0.0220 0.7771 0.4472 0.055 Uiso 1 1 calc R U
C11A C 0.2747(7) 1.0578(5) 0.3387(6) 0.0167(19) Uani 1 1 d . .
C12A C 0.3360(8) 1.1079(5) 0.4022(7) 0.021(2) Uani 1 1 d . .
H12A H 0.3242 1.1603 0.3940 0.025 Uiso 1 1 calc R U
C13A C 0.4132(8) 1.0826(6) 0.4767(7) 0.022(2) Uani 1 1 d . .
H13A H 0.4547 1.1167 0.5194 0.026 Uiso 1 1 calc R U
C14A C 0.4277(7) 1.0052(6) 0.4865(7) 0.0196(19) Uani 1 1 d . .
H14A H 0.4795 0.9856 0.5369 0.024 Uiso 1 1 calc R U
C15A C 0.3656(7) 0.9566(5) 0.4217(6) 0.0170(19) Uani 1 1 d . .
C16A C 0.3806(7) 0.8723(5) 0.4319(6) 0.0176(18) Uani 1 1 d . .
H16C H 0.3923 0.8608 0.5060 0.021 Uiso 1 1 calc R U
H16D H 0.3065 0.8484 0.4110 0.021 Uiso 1 1 calc R U
C17A C 0.4540(7) 0.8241(6) 0.2640(7) 0.018(2) Uani 1 1 d . .
H17C H 0.3752 0.8027 0.2554 0.022 Uiso 1 1 calc R U
H17D H 0.5101 0.7858 0.2400 0.022 Uiso 1 1 calc R U
C18A C 0.4641(7) 0.8913(5) 0.1929(6) 0.0146(18) Uani 1 1 d . .
C19A C 0.5686(8) 0.9104(5) 0.1494(7) 0.021(2) Uani 1 1 d . .
H19A H 0.6369 0.8827 0.1650 0.025 Uiso 1 1 calc R U
C20A C 0.5724(7) 0.9709(6) 0.0821(7) 0.023(2) Uani 1 1 d . .
H20A H 0.6435 0.9849 0.0502 0.028 Uiso 1 1 calc R U
C21A C 0.4721(8) 1.0101(6) 0.0623(7) 0.024(2) Uani 1 1 d . .
H21A H 0.4731 1.0512 0.0155 0.028 Uiso 1 1 calc R U
C22A C 0.3706(8) 0.9899(5) 0.1101(7) 0.0185(19) Uani 1 1 d . .
C23A C 0.2575(9) 1.0326(5) 0.0883(7) 0.022(2) Uani 1 1 d . .
H23C H 0.2596 1.0499 0.0157 0.026 Uiso 1 1 calc R U
H23D H 0.1922 0.9967 0.0945 0.026 Uiso 1 1 calc R U
C24A C 0.1889(6) 1.0841(5) 0.2560(7) 0.0221(18) Uani 1 1 d . .
H24C H 0.1264 1.0461 0.2510 0.027 Uiso 1 1 calc R U
H24D H 0.1527 1.1311 0.2808 0.027 Uiso 1 1 calc R U
C25A C 0.5889(7) 0.8630(6) 0.4026(7) 0.026(2) Uani 1 1 d . .
H25D H 0.5968 0.8630 0.4780 0.039 Uiso 1 1 calc R U
H25E H 0.5996 0.9141 0.3764 0.039 Uiso 1 1 calc R U
H25F H 0.6478 0.8299 0.3724 0.039 Uiso 1 1 calc R U
C26A C 0.3167(8) 1.1575(6) 0.1491(8) 0.029(2) Uani 1 1 d . .
H26D H 0.3308 1.1710 0.0768 0.043 Uiso 1 1 calc R U
H26E H 0.3896 1.1408 0.1809 0.043 Uiso 1 1 calc R U
H26F H 0.2870 1.2013 0.1865 0.043 Uiso 1 1 calc R U
O1S O 0.7722(7) 0.6272(5) 0.3376(6) 0.051(2) Uani 1 1 d . .
C1S C 0.8207(9) 0.5762(7) 0.2666(8) 0.033(3) Uani 1 1 d . .
H1SA H 0.8148 0.5244 0.2938 0.040 Uiso 1 1 calc R U
H1SB H 0.9038 0.5879 0.2552 0.040 Uiso 1 1 calc R U
C2S C 0.7538(11) 0.5829(6) 0.1660(8) 0.038(3) Uani 1 1 d . .
H2SA H 0.7906 0.6197 0.1191 0.045 Uiso 1 1 calc R U
H2SB H 0.7483 0.5338 0.1304 0.045 Uiso 1 1 calc R U
C3S C 0.6366(9) 0.6094(7) 0.2013(8) 0.034(3) Uani 1 1 d . .
H3SA H 0.5869 0.5669 0.2229 0.041 Uiso 1 1 calc R U
H3SB H 0.5964 0.6382 0.1466 0.041 Uiso 1 1 calc R U
C4S C 0.6680(9) 0.6590(7) 0.2923(10) 0.041(3) Uani 1 1 d . .
H4SA H 0.6826 0.7110 0.2689 0.049 Uiso 1 1 calc R U
H4SB H 0.6040 0.6596 0.3434 0.049 Uiso 1 1 calc R U
O2S O 0.7623(7) 0.1048(5) 0.1515(5) 0.037(2) Uani 1 1 d . .
C5S C 0.8304(10) 0.0663(7) 0.2269(10) 0.047(3) Uani 1 1 d . .
H5SA H 0.9056 0.0924 0.2369 0.057 Uiso 1 1 calc R U
H5SB H 0.8463 0.0144 0.2038 0.057 Uiso 1 1 calc R U
C6S C 0.7635(13) 0.0655(8) 0.3254(9) 0.054(4) Uani 1 1 d . .
H6SA H 0.8022 0.0966 0.3786 0.065 Uiso 1 1 calc R U
H6SB H 0.7551 0.0137 0.3520 0.065 Uiso 1 1 calc R U
C7S C 0.6465(11) 0.0980(7) 0.2961(10) 0.047(4) Uani 1 1 d . .
H7SA H 0.5901 0.0580 0.2789 0.057 Uiso 1 1 calc R U
H7SB H 0.6145 0.1293 0.3525 0.057 Uiso 1 1 calc R U
C8S C 0.6746(9) 0.1444(7) 0.2034(10) 0.043(3) Uani 1 1 d . .
H8S1 H 0.6053 0.1504 0.1588 0.052 Uiso 1 1 calc R U
H8S2 H 0.7026 0.1947 0.2242 0.052 Uiso 1 1 calc R U

loop_
_atom_site_aniso_label
_atom_site_aniso_U_11
_atom_site_aniso_U_22
_atom_site_aniso_U_33
_atom_site_aniso_U_23
_atom_site_aniso_U_13
_atom_site_aniso_U_12
Ni1 0.0137(5) 0.0113(5) 0.0199(5) 0.0020(4) 0.0021(5) -0.0017(4)
N1 0.012(3) 0.008(4) 0.023(4) 0.002(3) 0.001(3) -0.002(3)
N2 0.013(3) 0.010(4) 0.015(3) 0.002(3) 0.000(3) -0.002(3)
N3 0.019(4) 0.011(4) 0.032(4) -0.003(3) 0.007(3) -0.001(3)
N4 0.027(5) 0.009(4) 0.036(4) -0.003(3) 0.004(4) -0.001(4)
C1 0.017(4) 0.005(4) 0.020(4) -0.005(3) 0.006(3) -0.001(3)
C2 0.023(4) 0.012(4) 0.023(4) 0.003(3) 0.000(4) -0.002(4)
C3 0.026(5) 0.019(5) 0.030(5) 0.001(4) 0.005(4) 0.006(4)
C4 0.028(5) 0.019(6) 0.030(5) 0.005(4) 0.013(4) 0.001(4)
C5 0.017(4) 0.015(5) 0.031(5) -0.004(4) 0.004(4) -0.004(4)
C6 0.023(5) 0.009(5) 0.020(4) -0.001(3) 0.006(4) 0.002(4)
C7 0.017(4) 0.014(5) 0.025(5) -0.002(4) -0.002(4) 0.002(4)
C8 0.025(5) 0.021(6) 0.020(4) 0.008(4) 0.004(4) -0.006(4)
C9 0.020(4) 0.029(6) 0.038(5) 0.002(4) 0.005(4) 0.005(4)
C10 0.034(6) 0.034(7) 0.029(5) -0.007(5) 0.002(4) -0.007(5)
C11 0.016(4) 0.011(5) 0.024(4) 0.001(4) -0.003(3) -0.001(3)
C12 0.025(4) 0.009(5) 0.026(5) 0.003(4) -0.007(4) -0.002(4)
C13 0.027(5) 0.022(6) 0.021(5) 0.009(4) -0.001(4) -0.007(4)
C14 0.026(5) 0.023(6) 0.022(4) 0.001(4) 0.001(4) -0.005(4)
C15 0.012(4) 0.012(5) 0.017(4) 0.004(3) 0.001(3) -0.004(3)
C16 0.022(4) 0.012(5) 0.022(4) -0.002(4) 0.004(3) -0.002(4)
C17 0.018(4) 0.011(4) 0.027(5) 0.003(4) 0.007(4) 0.004(3)
C18 0.021(4) 0.012(5) 0.015(4) 0.004(3) 0.005(3) 0.001(4)
C19 0.012(4) 0.022(5) 0.028(5) 0.000(4) -0.001(3) 0.002(4)
C20 0.024(4) 0.022(6) 0.023(5) -0.001(4) -0.004(4) -0.005(4)
C21 0.033(5) 0.016(5) 0.019(5) -0.004(4) -0.001(4) -0.002(4)
C22 0.024(5) 0.019(5) 0.017(4) 0.001(4) 0.001(4) 0.001(4)
C23 0.023(5) 0.013(4) 0.024(4) -0.006(3) 0.010(4) -0.002(4)
C24 0.022(4) 0.016(5) 0.037(5) 0.004(4) -0.006(4) -0.001(4)
C25 0.023(4) 0.020(6) 0.035(5) -0.002(4) 0.009(4) 0.002(4)
C26 0.033(6) 0.016(5) 0.042(6) -0.005(5) 0.003(5) 0.002(4)
Ni1A 0.0130(5) 0.0104(5) 0.0190(5) -0.0012(4) 0.0036(5) -0.0014(4)
N1A 0.013(3) 0.012(4) 0.016(3) -0.002(3) 0.003(3) 0.002(3)
N2A 0.010(3) 0.009(4) 0.018(3) -0.003(3) 0.001(3) 0.001(3)
N3A 0.015(3) 0.016(4) 0.022(4) -0.001(3) 0.000(3) 0.003(3)
N4A 0.025(4) 0.012(4) 0.023(3) 0.004(2) -0.002(4) -0.003(4)
C1A 0.024(5) 0.007(4) 0.019(4) 0.002(3) 0.001(4) 0.005(4)
C2A 0.018(4) 0.015(5) 0.021(4) 0.002(3) 0.001(3) -0.006(3)
C3A 0.024(5) 0.016(5) 0.022(4) -0.007(4) 0.000(4) 0.007(4)
C4A 0.029(5) 0.012(5) 0.036(5) -0.005(4) -0.006(4) 0.000(4)
C5A 0.015(4) 0.015(5) 0.031(5) 0.000(4) 0.001(4) -0.001(4)
C6A 0.011(4) 0.009(5) 0.021(4) 0.002(3) 0.000(3) -0.004(3)
C7A 0.018(5) 0.013(5) 0.030(5) -0.005(4) 0.011(4) -0.006(4)
C8A 0.020(4) 0.018(5) 0.020(4) 0.003(4) 0.010(4) 0.004(4)
C9A 0.019(5) 0.041(8) 0.059(7) -0.022(6) 0.015(5) -0.009(5)
C10A 0.064(8) 0.020(6) 0.026(5) 0.002(4) 0.019(5) 0.001(5)
C11A 0.013(4) 0.015(5) 0.023(4) 0.000(3) 0.004(3) 0.001(3)
C12A 0.025(4) 0.013(5) 0.024(5) 0.000(4) 0.003(4) -0.002(4)
C13A 0.025(5) 0.016(5) 0.025(5) -0.009(4) 0.004(4) -0.008(4)
C14A 0.021(4) 0.020(5) 0.017(4) 0.003(4) -0.002(3) -0.001(4)
C15A 0.014(4) 0.018(5) 0.020(4) -0.003(4) 0.009(3) 0.001(4)
C16A 0.014(4) 0.019(5) 0.020(4) 0.004(4) 0.003(3) -0.003(4)
C17A 0.015(4) 0.011(5) 0.029(5) -0.001(4) 0.000(4) 0.001(3)
C18A 0.016(4) 0.015(5) 0.012(4) -0.006(3) 0.002(3) 0.000(4)
C19A 0.020(4) 0.019(5) 0.024(4) -0.002(4) 0.008(3) 0.002(4)
C20A 0.017(4) 0.028(6) 0.024(5) -0.005(4) 0.009(4) -0.009(4)
C21A 0.028(5) 0.017(5) 0.026(5) 0.002(4) 0.007(4) -0.007(4)
C22A 0.021(4) 0.016(5) 0.018(4) -0.003(3) 0.000(4) -0.002(4)
C23A 0.031(5) 0.014(5) 0.022(4) -0.003(3) 0.000(4) 0.000(4)
C24A 0.021(4) 0.013(4) 0.033(5) 0.002(4) 0.011(4) -0.001(3)
C25A 0.016(4) 0.026(6) 0.036(5) 0.000(4) -0.004(4) 0.001(4)
C26A 0.034(5) 0.014(5) 0.038(6) 0.003(4) -0.003(5) -0.004(4)
O1S 0.054(6) 0.040(6) 0.059(5) -0.024(5) -0.017(4) 0.018(5)
C1S 0.037(6) 0.025(6) 0.038(7) 0.005(5) -0.004(5) 0.000(5)
C2S 0.057(8) 0.027(6) 0.030(5) 0.002(4) -0.004(5) -0.018(6)
C3S 0.035(6) 0.030(7) 0.037(6) 0.018(5) -0.011(5) -0.009(5)
C4S 0.030(6) 0.020(6) 0.073(8) 0.000(6) -0.007(5) 0.001(5)
O2S 0.040(5) 0.040(5) 0.032(4) 0.006(3) 0.017(3) -0.001(4)
C5S 0.052(6) 0.038(7) 0.051(7) 0.003(7) 0.009(6) 0.014(6)
C6S 0.076(10) 0.052(9) 0.033(6) 0.001(6) 0.002(6) -0.014(8)
C7S 0.050(8) 0.049(9) 0.043(7) -0.019(6) 0.027(6) -0.027(6)
C8S 0.030(5) 0.027(7) 0.072(9) 0.002(6) 0.014(5) -0.001(5)

loop_
_atom_type_symbol
_atom_type_description
_atom_type_scat_dispersion_real
_atom_type_scat_dispersion_imag
_atom_type_scat_source
C C 0.0033 0.0016 'International Tables Vol C Tables 4.2.6.8 and 6.1.1.4'
H H 0.0000 0.0000 'International Tables Vol C Tables 4.2.6.8 and 6.1.1.4'
N N 0.0061 0.0033 'International Tables Vol C Tables 4.2.6.8 and 6.1.1.4'
O O 0.0106 0.0060 'International Tables Vol C Tables 4.2.6.8 and 6.1.1.4'
Ni Ni 0.3393 1.1124 'International Tables Vol C Tables 4.2.6.8 and 6.1.1.4'

loop_
_geom_angle_atom_site_label_1
_geom_angle_atom_site_label_2
_geom_angle_atom_site_label_3
_geom_angle
C1 Ni1 N1 176.0(3)
C1 Ni1 C8 83.5(3)
N1 Ni1 C8 93.6(3)
C1 Ni1 N2 98.7(3)
N1 Ni1 N2 84.4(3)
C8 Ni1 N2 175.3(4)
C15 N1 C11 118.5(7)
C15 N1 Ni1 120.2(6)
C11 N1 Ni1 120.8(6)
C18 N2 C22 117.0(8)
C18 N2 Ni1 121.9(6)
C22 N2 Ni1 120.1(6)
C17 N3 C25 113.4(7)
C17 N3 C16 118.1(6)
C25 N3 C16 115.0(7)
C23 N4 C26 113.8(9)
C23 N4 C24 117.7(7)
C26 N4 C24 113.3(8)
C6 C1 C2 117.8(8)
C6 C1 Ni1 116.6(7)
C2 C1 Ni1 125.6(6)
C3 C2 C1 120.8(9)
C3 C2 H2 119.6
C1 C2 H2 119.6
C2 C3 C4 120.0(9)
C2 C3 H3 120.0
C4 C3 H3 120.0
C3 C4 C5 120.1(9)
C3 C4 H4A 120.0
C5 C4 H4A 120.0
C6 C5 C4 120.5(9)
C6 C5 H5 119.7
C4 C5 H5 119.7
C5 C6 C1 120.7(8)
C5 C6 C7 124.2(8)
C1 C6 C7 114.9(8)
C8 C7 C6 105.3(7)
C8 C7 C9 109.6(8)
C6 C7 C9 109.5(7)
C8 C7 C10 111.4(8)
C6 C7 C10 112.5(8)
C9 C7 C10 108.4(8)
C7 C8 Ni1 113.8(6)
C7 C8 H8A 108.8
Ni1 C8 H8A 108.8
C7 C8 H8B 108.8
Ni1 C8 H8B 108.8
H8A C8 H8B 107.7
C7 C9 H9A 109.5
C7 C9 H9B 109.5
H9A C9 H9B 109.5
C7 C9 H9C 109.5
H9A C9 H9C 109.5
H9B C9 H9C 109.5
C7 C10 H10A 109.5
C7 C10 H10B 109.5
H10A C10 H10B 109.5
C7 C10 H10C 109.5
H10A C10 H10C 109.5
H10B C10 H10C 109.5
C12 C11 N1 121.8(8)
C12 C11 C24 120.8(9)
N1 C11 C24 117.3(8)
C11 C12 C13 119.6(9)
C11 C12 H12 120.2
C13 C12 H12 120.2
C12 C13 C14 118.5(9)
C12 C13 H13 120.8
C14 C13 H13 120.8
C15 C14 C13 120.3(9)
C15 C14 H14 119.9
C13 C14 H14 119.9
N1 C15 C14 121.3(9)
N1 C15 C16 116.2(7)
C14 C15 C16 122.5(8)
N3 C16 C15 117.9(7)
N3 C16 H16A 107.8
C15 C16 H16A 107.8
N3 C16 H16B 107.8
C15 C16 H16B 107.8
H16A C16 H16B 107.2
N3 C17 C18 117.9(7)
N3 C17 H17A 107.8
C18 C17 H17A 107.8
N3 C17 H17B 107.8
C18 C17 H17B 107.8
H17A C17 H17B 107.2
N2 C18 C19 123.4(8)
N2 C18 C17 114.6(8)
C19 C18 C17 121.9(8)
C18 C19 C20 119.6(8)
C18 C19 H19 120.2
C20 C19 H19 120.2
C21 C20 C19 117.3(8)
C21 C20 H20 121.3
C19 C20 H20 121.3
C22 C21 C20 120.3(9)
C22 C21 H21 119.8
C20 C21 H21 119.8
N2 C22 C21 122.4(8)
N2 C22 C23 116.5(8)
C21 C22 C23 121.1(8)
N4 C23 C22 119.8(8)
N4 C23 H23A 107.4
C22 C23 H23A 107.4
N4 C23 H23B 107.4
C22 C23 H23B 107.4
H23A C23 H23B 106.9
N4 C24 C11 117.9(7)
N4 C24 H24A 107.8
C11 C24 H24A 107.8
N4 C24 H24B 107.8
C11 C24 H24B 107.8
H24A C24 H24B 107.2
N3 C25 H25A 109.5
N3 C25 H25B 109.5
H25A C25 H25B 109.5
N3 C25 H25C 109.5
H25A C25 H25C 109.5
H25B C25 H25C 109.5
N4 C26 H26A 109.5
N4 C26 H26B 109.5
H26A C26 H26B 109.5
N4 C26 H26C 109.5
H26A C26 H26C 109.5
H26B C26 H26C 109.5
C8A Ni1A C1A 83.9(4)
C8A Ni1A N2A 175.8(4)
C1A Ni1A N2A 98.3(3)
C8A Ni1A N1A 94.3(3)
C1A Ni1A N1A 176.1(3)
N2A Ni1A N1A 83.7(3)
C15A N1A C11A 119.7(8)
C15A N1A Ni1A 118.9(6)
C11A N1A Ni1A 120.8(6)
C22A N2A C18A 119.2(7)
C22A N2A Ni1A 118.8(6)
C18A N2A Ni1A 121.3(6)
C16A N3A C25A 113.5(7)
C16A N3A C17A 116.8(7)
C25A N3A C17A 115.6(7)
C24A N4A C26A 113.2(7)
C24A N4A C23A 118.3(7)
C26A N4A C23A 115.0(8)
C2A C1A C6A 115.6(8)
C2A C1A Ni1A 127.6(6)
C6A C1A Ni1A 116.7(6)
C1A C2A C3A 122.5(8)
C1A C2A H2A 118.7
C3A C2A H2A 118.7
C4A C3A C2A 120.9(8)
C4A C3A H3AA 119.5
C2A C3A H3AA 119.5
C3A C4A C5A 118.2(9)
C3A C4A H4AA 120.9
C5A C4A H4AA 120.9
C4A C5A C6A 120.8(8)
C4A C5A H5A 119.6
C6A C5A H5A 119.6
C5A C6A C1A 121.9(8)
C5A C6A C7A 123.7(8)
C1A C6A C7A 114.3(8)
C6A C7A C9A 112.4(8)
C6A C7A C8A 106.4(7)
C9A C7A C8A 112.6(8)
C6A C7A C10A 108.0(7)
C9A C7A C10A 109.3(8)
C8A C7A C10A 107.9(8)
C7A C8A Ni1A 113.7(6)
C7A C8A H8AA 108.8
Ni1A C8A H8AA 108.8
C7A C8A H8AB 108.8
Ni1A C8A H8AB 108.8
H8AA C8A H8AB 107.7
C7A C9A H9AA 109.5
C7A C9A H9AB 109.5
H9AA C9A H9AB 109.5
C7A C9A H9AC 109.5
H9AA C9A H9AC 109.5
H9AB C9A H9AC 109.5
C7A C10A H10D 109.5
C7A C10A H10E 109.5
H10D C10A H10E 109.5
C7A C10A H10F 109.5
H10D C10A H10F 109.5
H10E C10A H10F 109.5
N1A C11A C12A 119.9(8)
N1A C11A C24A 117.6(8)
C12A C11A C24A 122.5(8)
C13A C12A C11A 121.4(9)
C13A C12A H12A 119.3
C11A C12A H12A 119.3
C12A C13A C14A 117.5(8)
C12A C13A H13A 121.3
C14A C13A H13A 121.3
C13A C14A C15A 119.8(8)
C13A C14A H14A 120.1
C15A C14A H14A 120.1
N1A C15A C14A 121.7(9)
N1A C15A C16A 118.1(8)
C14A C15A C16A 120.2(8)
N3A C16A C15A 118.5(7)
N3A C16A H16C 107.7
C15A C16A H16C 107.7
N3A C16A H16D 107.7
C15A C16A H16D 107.7
H16C C16A H16D 107.1
N3A C17A C18A 117.7(8)
N3A C17A H17C 107.9
C18A C17A H17C 107.9
N3A C17A H17D 107.9
C18A C17A H17D 107.9
H17C C17A H17D 107.2
N2A C18A C19A 121.9(8)
N2A C18A C17A 117.2(7)
C19A C18A C17A 120.8(8)
C18A C19A C20A 118.6(8)
C18A C19A H19A 120.7
C20A C19A H19A 120.7
C21A C20A C19A 119.1(8)
C21A C20A H20A 120.5
C19A C20A H20A 120.5
C22A C21A C20A 119.8(9)
C22A C21A H21A 120.1
C20A C21A H21A 120.1
N2A C22A C21A 121.2(9)
N2A C22A C23A 118.0(8)
C21A C22A C23A 120.6(8)
N4A C23A C22A 117.2(8)
N4A C23A H23C 108.0
C22A C23A H23C 108.0
N4A C23A H23D 108.0
C22A C23A H23D 108.0
H23C C23A H23D 107.2
N4A C24A C11A 118.4(7)
N4A C24A H24C 107.7
C11A C24A H24C 107.7
N4A C24A H24D 107.7
C11A C24A H24D 107.7
H24C C24A H24D 107.1
N3A C25A H25D 109.5
N3A C25A H25E 109.5
H25D C25A H25E 109.5
N3A C25A H25F 109.5
H25D C25A H25F 109.5
H25E C25A H25F 109.5
N4A C26A H26D 109.5
N4A C26A H26E 109.5
H26D C26A H26E 109.5
N4A C26A H26F 109.5
H26D C26A H26F 109.5
H26E C26A H26F 109.5
C1S O1S C4S 108.4(9)
O1S C1S C2S 108.0(8)
O1S C1S H1SA 110.1
C2S C1S H1SA 110.1
O1S C1S H1SB 110.1
C2S C1S H1SB 110.1
H1SA C1S H1SB 108.4
C3S C2S C1S 102.6(9)
C3S C2S H2SA 111.3
C1S C2S H2SA 111.3
C3S C2S H2SB 111.3
C1S C2S H2SB 111.3
H2SA C2S H2SB 109.2
C2S C3S C4S 102.0(9)
C2S C3S H3SA 111.4
C4S C3S H3SA 111.4
C2S C3S H3SB 111.4
C4S C3S H3SB 111.4
H3SA C3S H3SB 109.2
O1S C4S C3S 106.4(9)
O1S C4S H4SA 110.4
C3S C4S H4SA 110.4
O1S C4S H4SB 110.4
C3S C4S H4SB 110.4
H4SA C4S H4SB 108.6
C8S O2S C5S 108.0(8)
O2S C5S C6S 107.9(9)
O2S C5S H5SA 110.1
C6S C5S H5SA 110.1
O2S C5S H5SB 110.1
C6S C5S H5SB 110.1
H5SA C5S H5SB 108.4
C5S C6S C7S 103.9(10)
C5S C6S H6SA 111.0
C7S C6S H6SA 111.0
C5S C6S H6SB 111.0
C7S C6S H6SB 111.0
H6SA C6S H6SB 109.0
C8S C7S C6S 102.8(10)
C8S C7S H7SA 111.2
C6S C7S H7SA 111.2
C8S C7S H7SB 111.2
C6S C7S H7SB 111.2
H7SA C7S H7SB 109.1
O2S C8S C7S 105.1(10)
O2S C8S H8S1 110.7
C7S C8S H8S1 110.7
O2S C8S H8S2 110.7
C7S C8S H8S2 110.7
H8S1 C8S H8S2 108.8

loop_
_geom_bond_atom_site_label_1
_geom_bond_atom_site_label_2
_geom_bond_distance
Ni1 C1 1.879(9)
Ni1 N1 1.936(7)
Ni1 C8 1.954(9)
Ni1 N2 1.997(7)
N1 C15 1.339(10)
N1 C11 1.371(11)
N2 C18 1.343(11)
N2 C22 1.367(12)
N3 C17 1.442(12)
N3 C25 1.454(11)
N3 C16 1.473(11)
N4 C23 1.448(12)
N4 C26 1.462(12)
N4 C24 1.476(11)
C1 C6 1.411(12)
C1 C2 1.421(12)
C2 C3 1.379(12)
C2 H2 0.9500
C3 C4 1.391(13)
C3 H3 0.9500
C4 C5 1.391(13)
C4 H4A 0.9500
C5 C6 1.375(12)
C5 H5 0.9500
C6 C7 1.521(13)
C7 C8 1.506(12)
C7 C9 1.537(12)
C7 C10 1.546(13)
C8 H8A 0.9900
C8 H8B 0.9900
C9 H9A 0.9800
C9 H9B 0.9800
C9 H9C 0.9800
C10 H10A 0.9800
C10 H10B 0.9800
C10 H10C 0.9800
C11 C12 1.366(13)
C11 C24 1.479(12)
C12 C13 1.373(13)
C12 H12 0.9500
C13 C14 1.383(14)
C13 H13 0.9500
C14 C15 1.374(12)
C14 H14 0.9500
C15 C16 1.511(13)
C16 H16A 0.9900
C16 H16B 0.9900
C17 C18 1.524(12)
C17 H17A 0.9900
C17 H17B 0.9900
C18 C19 1.393(12)
C19 C20 1.395(13)
C19 H19 0.9500
C20 C21 1.389(13)
C20 H20 0.9500
C21 C22 1.389(13)
C21 H21 0.9500
C22 C23 1.515(13)
C23 H23A 0.9900
C23 H23B 0.9900
C24 H24A 0.9900
C24 H24B 0.9900
C25 H25A 0.9800
C25 H25B 0.9800
C25 H25C 0.9800
C26 H26A 0.9800
C26 H26B 0.9800
C26 H26C 0.9800
Ni1A C8A 1.903(8)
Ni1A C1A 1.905(9)
Ni1A N2A 1.944(7)
Ni1A N1A 1.973(7)
N1A C15A 1.350(11)
N1A C11A 1.362(12)
N2A C22A 1.343(12)
N2A C18A 1.350(11)
N3A C16A 1.453(10)
N3A C25A 1.454(11)
N3A C17A 1.465(11)
N4A C24A 1.431(12)
N4A C26A 1.451(11)
N4A C23A 1.465(11)
C1A C2A 1.383(12)
C1A C6A 1.409(11)
C2A C3A 1.400(12)
C2A H2A 0.9500
C3A C4A 1.377(13)
C3A H3AA 0.9500
C4A C5A 1.378(13)
C4A H4AA 0.9500
C5A C6A 1.402(12)
C5A H5A 0.9500
C6A C7A 1.490(12)
C7A C9A 1.508(12)
C7A C8A 1.554(13)
C7A C10A 1.569(14)
C8A H8AA 0.9900
C8A H8AB 0.9900
C9A H9AA 0.9800
C9A H9AB 0.9800
C9A H9AC 0.9800
C10A H10D 0.9800
C10A H10E 0.9800
C10A H10F 0.9800
C11A C12A 1.405(13)
C11A C24A 1.529(12)
C12A C13A 1.386(13)
C12A H12A 0.9500
C13A C14A 1.396(14)
C13A H13A 0.9500
C14A C15A 1.401(13)
C14A H14A 0.9500
C15A C16A 1.519(13)
C16A H16C 0.9900
C16A H16D 0.9900
C17A C18A 1.515(13)
C17A H17C 0.9900
C17A H17D 0.9900
C18A C19A 1.370(11)
C19A C20A 1.387(13)
C19A H19A 0.9500
C20A C21A 1.374(13)
C20A H20A 0.9500
C21A C22A 1.369(12)
C21A H21A 0.9500
C22A C23A 1.533(13)
C23A H23C 0.9900
C23A H23D 0.9900
C24A H24C 0.9900
C24A H24D 0.9900
C25A H25D 0.9800
C25A H25E 0.9800
C25A H25F 0.9800
C26A H26D 0.9800
C26A H26E 0.9800
C26A H26F 0.9800
O1S C1S 1.409(13)
O1S C4S 1.450(12)
C1S C2S 1.517(14)
C1S H1SA 0.9900
C1S H1SB 0.9900
C2S C3S 1.500(16)
C2S H2SA 0.9900
C2S H2SB 0.9900
C3S C4S 1.516(16)
C3S H3SA 0.9900
C3S H3SB 0.9900
C4S H4SA 0.9900
C4S H4SB 0.9900
O2S C8S 1.403(12)
O2S C5S 1.426(14)
C5S C6S 1.490(17)
C5S H5SA 0.9900
C5S H5SB 0.9900
C6S C7S 1.514(19)
C6S H6SA 0.9900
C6S H6SB 0.9900
C7S C8S 1.493(17)
C7S H7SA 0.9900
C7S H7SB 0.9900
C8S H8S1 0.9900
C8S H8S2 0.9900

loop_
_geom_hbond_atom_site_label_D
_geom_hbond_atom_site_label_H
_geom_hbond_atom_site_label_A
_geom_hbond_distance_DH
_geom_hbond_distance_HA
_geom_hbond_distance_DA
_geom_hbond_angle_DHA
_geom_hbond_site_symmetry_A
C16A H16C O2S 0.99 2.48 3.179(10) 127.1 2_465

loop_
_geom_torsion_atom_site_label_1
_geom_torsion_atom_site_label_2
_geom_torsion_atom_site_label_3
_geom_torsion_atom_site_label_4
_geom_torsion
C8 Ni1 C1 C6 -11.1(7)
N2 Ni1 C1 C6 173.1(6)
C8 Ni1 C1 C2 169.3(8)
N2 Ni1 C1 C2 -6.5(8)
C6 C1 C2 C3 -1.5(13)
Ni1 C1 C2 C3 178.1(7)
C1 C2 C3 C4 0.4(13)
C2 C3 C4 C5 -0.5(14)
C3 C4 C5 C6 1.7(14)
C4 C5 C6 C1 -2.8(14)
C4 C5 C6 C7 -177.8(9)
C2 C1 C6 C5 2.7(12)
Ni1 C1 C6 C5 -177.0(7)
C2 C1 C6 C7 178.1(8)
Ni1 C1 C6 C7 -1.5(10)
C5 C6 C7 C8 -167.3(9)
C1 C6 C7 C8 17.4(10)
C5 C6 C7 C9 74.9(11)
C1 C6 C7 C9 -100.4(9)
C5 C6 C7 C10 -45.7(11)
C1 C6 C7 C10 139.0(8)
C6 C7 C8 Ni1 -25.9(9)
C9 C7 C8 Ni1 91.9(9)
C10 C7 C8 Ni1 -148.2(7)
C15 N1 C11 C12 0.6(13)
Ni1 N1 C11 C12 172.4(7)
C15 N1 C11 C24 179.9(7)
Ni1 N1 C11 C24 -8.4(10)
N1 C11 C12 C13 -1.3(14)
C24 C11 C12 C13 179.4(8)
C11 C12 C13 C14 1.6(13)
C12 C13 C14 C15 -1.1(14)
C11 N1 C15 C14 -0.2(12)
Ni1 N1 C15 C14 -172.0(7)
C11 N1 C15 C16 -179.5(7)
Ni1 N1 C15 C16 8.7(10)
C13 C14 C15 N1 0.4(14)
C13 C14 C15 C16 179.7(8)
C17 N3 C16 C15 77.2(10)
C25 N3 C16 C15 -61.1(10)
N1 C15 C16 N3 -92.8(9)
C14 C15 C16 N3 87.9(10)
C25 N3 C17 C18 61.7(10)
C16 N3 C17 C18 -77.2(10)
C22 N2 C18 C19 0.7(13)
Ni1 N2 C18 C19 169.2(7)
C22 N2 C18 C17 179.4(7)
Ni1 N2 C18 C17 -12.1(10)
N3 C17 C18 N2 93.0(9)
N3 C17 C18 C19 -88.3(10)
N2 C18 C19 C20 -0.7(14)
C17 C18 C19 C20 -179.3(8)
C18 C19 C20 C21 0.1(14)
C19 C20 C21 C22 0.4(14)
C18 N2 C22 C21 -0.2(13)
Ni1 N2 C22 C21 -168.9(7)
C18 N2 C22 C23 177.3(7)
Ni1 N2 C22 C23 8.6(10)
C20 C21 C22 N2 -0.4(14)
C20 C21 C22 C23 -177.8(8)
C26 N4 C23 C22 -58.4(11)
C24 N4 C23 C22 77.6(11)
N2 C22 C23 N4 -92.0(10)
C21 C22 C23 N4 85.6(11)
C23 N4 C24 C11 -76.1(11)
C26 N4 C24 C11 60.1(11)
C12 C11 C24 N4 -89.5(11)
N1 C11 C24 N4 91.3(10)
C6A C1A C2A C3A 1.8(13)
Ni1A C1A C2A C3A 179.6(7)
C1A C2A C3A C4A -1.5(14)
C2A C3A C4A C5A 1.2(14)
C3A C4A C5A C6A -1.3(14)
C4A C5A C6A C1A 1.6(14)
C4A C5A C6A C7A -177.0(8)
C2A C1A C6A C5A -1.8(12)
Ni1A C1A C6A C5A -179.9(7)
C2A C1A C6A C7A 177.0(8)
Ni1A C1A C6A C7A -1.1(10)
C5A C6A C7A C9A -42.0(13)
C1A C6A C7A C9A 139.3(9)
C5A C6A C7A C8A -165.7(9)
C1A C6A C7A C8A 15.5(10)
C5A C6A C7A C10A 78.7(10)
C1A C6A C7A C10A -100.1(9)
C6A C7A C8A Ni1A -24.0(9)
C9A C7A C8A Ni1A -147.6(7)
C10A C7A C8A Ni1A 91.7(8)
C15A N1A C11A C12A 0.3(11)
Ni1A N1A C11A C12A -171.5(6)
C15A N1A C11A C24A -179.8(7)
Ni1A N1A C11A C24A 8.4(9)
N1A C11A C12A C13A -0.1(12)
C24A C11A C12A C13A 180.0(7)
C11A C12A C13A C14A -0.2(13)
C12A C13A C14A C15A 0.4(13)
C11A N1A C15A C14A -0.1(12)
Ni1A N1A C15A C14A 171.9(6)
C11A N1A C15A C16A 179.5(7)
Ni1A N1A C15A C16A -8.5(9)
C13A C14A C15A N1A -0.3(13)
C13A C14A C15A C16A -179.9(7)
C25A N3A C16A C15A 61.1(10)
C17A N3A C16A C15A -77.4(10)
N1A C15A C16A N3A 93.1(9)
C14A C15A C16A N3A -87.3(10)
C16A N3A C17A C18A 75.9(10)
C25A N3A C17A C18A -61.7(10)
C22A N2A C18A C19A -0.8(13)
Ni1A N2A C18A C19A -171.5(7)
C22A N2A C18A C17A -179.6(8)
Ni1A N2A C18A C17A 9.8(10)
N3A C17A C18A N2A -91.9(10)
N3A C17A C18A C19A 89.4(10)
N2A C18A C19A C20A -0.9(14)
C17A C18A C19A C20A 177.8(8)
C18A C19A C20A C21A 0.8(14)
C19A C20A C21A C22A 1.0(14)
C18A N2A C22A C21A 2.7(13)
Ni1A N2A C22A C21A 173.6(7)
C18A N2A C22A C23A 179.5(8)
Ni1A N2A C22A C23A -9.7(11)
C20A C21A C22A N2A -2.8(14)
C20A C21A C22A C23A -179.5(9)
C24A N4A C23A C22A -77.0(11)
C26A N4A C23A C22A 61.1(10)
N2A C22A C23A N4A 93.7(10)
C21A C22A C23A N4A -89.6(10)
C26A N4A C24A C11A -63.2(11)
C23A N4A C24A C11A 75.6(10)
N1A C11A C24A N4A -89.4(9)
C12A C11A C24A N4A 90.5(10)
C4S O1S C1S C2S 7.6(13)
O1S C1S C2S C3S -27.2(12)
C1S C2S C3S C4S 34.5(11)
C1S O1S C4S C3S 15.1(13)
C2S C3S C4S O1S -31.4(11)
C8S O2S C5S C6S 15.8(14)
O2S C5S C6S C7S 6.6(14)
C5S C6S C7S C8S -24.8(13)
C5S O2S C8S C7S -32.1(12)
C6S C7S C8S O2S 35.1(12)
